data_1519298
loop_
_publ_author_name
'Fallis, Ian A.'
'Light, Mark E.'
'Hursthouse, Michael B.'

_publ_section_title
;
 C20H30Cl2FeN6O8
;
_journal_name_full 'Crystal Structure Report Archive'
_journal_page_first 726
_journal_year 2001
_chemical_formula_sum 'C20 H30 Cl2 Fe N6 O8'
_chemical_formula_weight 609.25
_space_group_IT_number 15
_symmetry_cell_setting monoclinic
_symmetry_space_group_name_Hall '-C 2yc'
_symmetry_space_group_name_H-M 'C 1 2/c 1'
_atom_sites_solution_hydrogens geom
_atom_sites_solution_primary direct
_atom_sites_solution_secondary difmap
_cell_angle_alpha 90.00
_cell_angle_beta 115.869(4)
_cell_angle_gamma 90.00
_cell_formula_units_Z 4
_cell_length_a 19.0961(8)
_cell_length_b 8.5356(5)
_cell_length_c 16.7145(7)
_cell_measurement_reflns_used 19160
_cell_measurement_temperature 120(2)
_cell_measurement_theta_max 27.48
_cell_measurement_theta_min 2.91
_cell_volume 2451.4(2)
_computing_cell_refinement 'DENZO and COLLECT'
_computing_data_collection
;
'DENZO (Otwinowski and Minor, 1997) & COLLECT (Hooft, 1998) '
;
_computing_data_reduction 'DENZO and COLLECT'
_computing_publication_material SHELXL-97
_computing_structure_refinement 'SHELXL-97 (Sheldrick, 2008)'
_computing_structure_solution 'SHELXS-97 (Sheldrick, 2008)'
_diffrn_ambient_temperature 120(2)
_diffrn_measured_fraction_theta_full 0.970
_diffrn_measured_fraction_theta_max 0.970
_diffrn_measurement_device_type 'Enraf Nonius KappaCCD area detector'
_diffrn_measurement_method '\w and \f scans to fill Ewald sphere'
_diffrn_radiation_monochromator graphite
_diffrn_radiation_source 'Enraf Nonius FR591 rotating anode'
_diffrn_radiation_type MoK\a
_diffrn_radiation_wavelength 0.71073
_diffrn_reflns_av_R_equivalents 0.0620
_diffrn_reflns_av_sigmaI/netI 0.0427
_diffrn_reflns_limit_h_max 22
_diffrn_reflns_limit_h_min -22
_diffrn_reflns_limit_k_max 10
_diffrn_reflns_limit_k_min -10
_diffrn_reflns_limit_l_max 19
_diffrn_reflns_limit_l_min -19
_diffrn_reflns_number 12542
_diffrn_reflns_theta_full 25.02
_diffrn_reflns_theta_max 25.02
_diffrn_reflns_theta_min 3.22
_exptl_absorpt_coefficient_mu 0.893
_exptl_absorpt_correction_T_max 0.9824
_exptl_absorpt_correction_T_min 0.8777
_exptl_absorpt_correction_type empirical
_exptl_absorpt_process_details 'SORTAV (R.H. Blessing, 1995, 1997)'
_exptl_crystal_colour unknown
_exptl_crystal_density_diffrn 1.651
_exptl_crystal_density_method 'not measured'
_exptl_crystal_description unknown
_exptl_crystal_F_000 1264
_exptl_crystal_size_max 0.15
_exptl_crystal_size_mid 0.10
_exptl_crystal_size_min 0.02
_refine_diff_density_max 0.695
_refine_diff_density_min -0.615
_refine_diff_density_rms 0.090
_refine_ls_extinction_coef 0
_refine_ls_extinction_method none
_refine_ls_goodness_of_fit_ref 1.048
_refine_ls_hydrogen_treatment constr
_refine_ls_matrix_type full
_refine_ls_number_parameters 168
_refine_ls_number_reflns 2106
_refine_ls_number_restraints 0
_refine_ls_restrained_S_all 1.048
_refine_ls_R_factor_all 0.0601
_refine_ls_R_factor_gt 0.0468
_refine_ls_shift/su_max 0.000
_refine_ls_shift/su_mean 0.000
_refine_ls_structure_factor_coef Fsqd
_refine_ls_weighting_details 'calc w=1/[\s^2^(Fo^2^)+(0.0524P)^2^+9.1890P] where P=(Fo^2^+2Fc^2^)/3'
_refine_ls_weighting_scheme calc
_refine_ls_wR_factor_gt 0.1104
_refine_ls_wR_factor_ref 0.1170
_reflns_number_gt 1762
_reflns_number_total 2106
_reflns_threshold_expression >2\s(I)
_cod_data_source_file eCrystal-726.cif
_cod_data_source_block s92
_cod_depositor_comments
;
Citation :
Fallis, Ian A. and Light, Mark E. and Hursthouse, Michael B. (2001) 
University of Southampton, Crystal Structure Report Archive.

More at:
http://ecrystals.chem.soton.ac.uk/726/

The following automatic conversions were performed:

'_symmetry_cell_setting' value 'Monoclinic' changed to 'monoclinic'
according to the built-in table from CIF Core dictionary named
'cif_core.dic' version 2.4.1 from 2010-06-29.

'_exptl_absorpt_correction_type' value 'Empirical' changed to
'empirical' according to the built-in table from CIF Core dictionary
named 'cif_core.dic' version 2.4.1 from 2010-06-29.

Automatic conversion script
Id: cif_fix_values 3105 2015-03-04 15:46:00Z robertas 
;
_cod_original_sg_symbol_H-M C2/c
_cod_database_code 1519298

loop_
_symmetry_equiv_pos_as_xyz
'x, y, z'
'-x, y, -z+1/2'
'x+1/2, y+1/2, z'
'-x+1/2, y+1/2, -z+1/2'
'-x, -y, -z'
'x, -y, z-1/2'
'-x+1/2, -y+1/2, -z'
'x+1/2, -y+1/2, z-1/2'

loop_
_atom_site_label
_atom_site_type_symbol
_atom_site_fract_x
_atom_site_fract_y
_atom_site_fract_z
_atom_site_U_iso_or_equiv
_atom_site_adp_type
_atom_site_occupancy
_atom_site_symmetry_multiplicity
_atom_site_calc_flag
_atom_site_refinement_flags
_atom_site_disorder_assembly
_atom_site_disorder_group
O1 O 0.55090(16) 0.2946(4) 0.08807(19) 0.0535(9) Uani 1 1 d . . .
O2 O 0.66855(15) 0.2657(3) 0.21220(18) 0.0412(7) Uani 1 1 d . . .
O3 O 0.6479(2) 0.4831(5) 0.1219(4) 0.113(2) Uani 1 1 d . . .
O4 O 0.5789(2) 0.4547(4) 0.2103(2) 0.0711(11) Uani 1 1 d . . .
Cl1 Cl 0.61285(5) 0.37897(11) 0.15769(6) 0.0347(3) Uani 1 1 d . . .
C1 C 0.37720(18) -0.0253(4) 0.0651(2) 0.0195(7) Uani 1 1 d . . .
C2 C 0.32908(19) -0.0882(4) -0.0175(2) 0.0239(8) Uani 1 1 d . . .
H5 H 0.3246 -0.1986 -0.0253 0.029 Uiso 1 1 calc R . .
C3 C 0.28776(19) 0.0097(4) -0.0884(2) 0.0262(8) Uani 1 1 d . . .
H4 H 0.2545 -0.0335 -0.1447 0.031 Uiso 1 1 calc R . .
C4 C 0.2948(2) 0.1715(5) -0.0773(2) 0.0299(9) Uani 1 1 d . . .
H3 H 0.2666 0.2387 -0.1262 0.036 Uiso 1 1 calc R . .
C5 C 0.3426(2) 0.2343(4) 0.0044(3) 0.0287(8) Uani 1 1 d . . .
H2 H 0.3475 0.3447 0.0119 0.034 Uiso 1 1 calc R . .
C6 C 0.38360(19) 0.1359(4) 0.0758(2) 0.0228(8) Uani 1 1 d . . .
C7 C 0.37003(19) -0.2075(4) 0.1727(2) 0.0228(7) Uani 1 1 d . . .
H7A H 0.3961 -0.3027 0.2064 0.027 Uiso 1 1 calc R . .
H7B H 0.3219 -0.2401 0.1207 0.027 Uiso 1 1 calc R . .
C8 C 0.47431(19) -0.2333(4) 0.1234(2) 0.0229(8) Uani 1 1 d . . .
H8A H 0.4443 -0.2884 0.0664 0.027 Uiso 1 1 calc R . .
H8B H 0.4960 -0.3128 0.1712 0.027 Uiso 1 1 calc R . .
C9 C 0.53965(19) -0.1404(4) 0.1182(2) 0.0246(8) Uani 1 1 d . . .
H9A H 0.5787 -0.2135 0.1152 0.030 Uiso 1 1 calc R . .
H9B H 0.5186 -0.0769 0.0631 0.030 Uiso 1 1 calc R . .
C10 C 0.64996(18) -0.0997(4) 0.2691(2) 0.0246(8) Uani 1 1 d . . .
H77A H 0.6828 -0.0127 0.3054 0.030 Uiso 1 1 calc R . .
H77B H 0.6801 -0.1579 0.2433 0.030 Uiso 1 1 calc R . .
N1 N 0.43465(18) 0.1949(4) 0.1618(2) 0.0338(8) Uani 1 1 d . . .
H2A H 0.4054 0.2462 0.1853 0.041 Uiso 1 1 calc R . .
H2B H 0.4677 0.2670 0.1556 0.041 Uiso 1 1 calc R . .
N2 N 0.42258(15) -0.1247(3) 0.14215(18) 0.0189(6) Uani 1 1 d . . .
N3 N 0.57811(15) -0.0351(3) 0.19637(18) 0.0212(6) Uani 1 1 d . . .
H3A H 0.5916 0.0567 0.1766 0.025 Uiso 1 1 calc R . .
Fe1 Fe 0.5000 0.02508(8) 0.2500 0.0175(2) Uani 1 2 d S . .

loop_
_atom_site_aniso_label
_atom_site_aniso_U_11
_atom_site_aniso_U_22
_atom_site_aniso_U_33
_atom_site_aniso_U_23
_atom_site_aniso_U_13
_atom_site_aniso_U_12
O1 0.0321(16) 0.092(3) 0.0275(16) -0.0077(16) 0.0050(12) -0.0045(16)
O2 0.0342(15) 0.0314(15) 0.0450(17) 0.0072(12) 0.0051(13) -0.0009(12)
O3 0.063(3) 0.098(3) 0.167(5) 0.090(3) 0.041(3) -0.010(2)
O4 0.098(3) 0.041(2) 0.065(2) -0.0161(17) 0.028(2) 0.0218(19)
Cl1 0.0321(5) 0.0310(5) 0.0342(5) 0.0085(4) 0.0081(4) -0.0022(4)
C1 0.0173(16) 0.0234(18) 0.0209(18) 0.0032(13) 0.0112(14) -0.0006(14)
C2 0.0196(17) 0.0266(19) 0.0250(19) -0.0010(14) 0.0092(14) -0.0037(14)
C3 0.0168(17) 0.035(2) 0.0254(19) 0.0017(15) 0.0078(14) -0.0020(15)
C4 0.0233(18) 0.040(2) 0.032(2) 0.0129(17) 0.0173(16) 0.0090(17)
C5 0.034(2) 0.0229(19) 0.041(2) 0.0069(16) 0.0266(18) 0.0057(16)
C6 0.0219(18) 0.0249(19) 0.0283(19) -0.0025(14) 0.0172(15) -0.0027(14)
C7 0.0212(17) 0.0235(18) 0.0207(18) 0.0018(14) 0.0065(14) -0.0074(14)
C8 0.0252(18) 0.0176(17) 0.0227(18) -0.0042(14) 0.0075(14) 0.0027(14)
C9 0.0238(18) 0.0289(19) 0.0220(18) -0.0008(14) 0.0110(15) 0.0053(15)
C10 0.0155(17) 0.029(2) 0.029(2) -0.0034(15) 0.0090(15) 0.0029(15)
N1 0.0383(18) 0.0407(19) 0.0302(18) -0.0132(14) 0.0222(15) -0.0174(15)
N2 0.0201(14) 0.0172(14) 0.0218(15) 0.0005(11) 0.0112(12) -0.0013(11)
N3 0.0192(14) 0.0222(15) 0.0225(15) 0.0031(12) 0.0093(12) 0.0011(12)
Fe1 0.0126(3) 0.0222(4) 0.0178(4) 0.000 0.0066(3) 0.000

loop_
_atom_type_symbol
_atom_type_description
_atom_type_scat_dispersion_real
_atom_type_scat_dispersion_imag
_atom_type_scat_source
C C 0.0033 0.0016 'International Tables Vol C Tables 4.2.6.8 and 6.1.1.4'
H H 0.0000 0.0000 'International Tables Vol C Tables 4.2.6.8 and 6.1.1.4'
N N 0.0061 0.0033 'International Tables Vol C Tables 4.2.6.8 and 6.1.1.4'
O O 0.0106 0.0060 'International Tables Vol C Tables 4.2.6.8 and 6.1.1.4'
Fe Fe 0.3463 0.8444 'International Tables Vol C Tables 4.2.6.8 and 6.1.1.4'
Cl Cl 0.1484 0.1585 'International Tables Vol C Tables 4.2.6.8 and 6.1.1.4'

loop_
_geom_angle_atom_site_label_1
_geom_angle_atom_site_label_2
_geom_angle_atom_site_label_3
_geom_angle
_geom_angle_site_symmetry_1
_geom_angle_site_symmetry_3
O3 Cl1 O2 109.9(2) . .
O3 Cl1 O1 110.6(3) . .
O2 Cl1 O1 107.27(19) . .
O3 Cl1 O4 113.6(3) . .
O2 Cl1 O4 108.6(2) . .
O1 Cl1 O4 106.6(2) . .
C6 C1 C2 119.6(3) . .
C6 C1 N2 118.4(3) . .
C2 C1 N2 121.9(3) . .
C3 C2 C1 120.1(3) . .
C3 C2 H5 120.0 . .
C1 C2 H5 120.0 . .
C2 C3 C4 120.0(3) . .
C2 C3 H4 120.0 . .
C4 C3 H4 120.0 . .
C5 C4 C3 120.1(3) . .
C5 C4 H3 120.0 . .
C3 C4 H3 120.0 . .
C4 C5 C6 119.8(3) . .
C4 C5 H2 120.1 . .
C6 C5 H2 120.1 . .
C1 C6 C5 120.4(3) . .
C1 C6 N1 117.5(3) . .
C5 C6 N1 122.1(3) . .
N2 C7 C10 109.3(3) . 2_655
N2 C7 H7A 109.8 . .
C10 C7 H7A 109.8 2_655 .
N2 C7 H7B 109.8 . .
C10 C7 H7B 109.8 2_655 .
H7A C7 H7B 108.3 . .
N2 C8 C9 109.0(3) . .
N2 C8 H8A 109.9 . .
C9 C8 H8A 109.9 . .
N2 C8 H8B 109.9 . .
C9 C8 H8B 109.9 . .
H8A C8 H8B 108.3 . .
N3 C9 C8 111.7(3) . .
N3 C9 H9A 109.3 . .
C8 C9 H9A 109.3 . .
N3 C9 H9B 109.3 . .
C8 C9 H9B 109.3 . .
H9A C9 H9B 107.9 . .
N3 C10 C7 110.6(3) . 2_655
N3 C10 H77A 109.5 . .
C7 C10 H77A 109.5 2_655 .
N3 C10 H77B 109.5 . .
C7 C10 H77B 109.5 2_655 .
H77A C10 H77B 108.1 . .
C6 N1 Fe1 114.0(2) . .
C6 N1 H2A 108.8 . .
Fe1 N1 H2A 108.8 . .
C6 N1 H2B 108.8 . .
Fe1 N1 H2B 108.8 . .
H2A N1 H2B 107.7 . .
C1 N2 C8 111.6(2) . .
C1 N2 C7 110.3(2) . .
C8 N2 C7 112.7(2) . .
C1 N2 Fe1 108.30(19) . .
C8 N2 Fe1 105.52(18) . .
C7 N2 Fe1 108.11(19) . .
C10 N3 C9 114.8(3) . .
C10 N3 Fe1 108.3(2) . .
C9 N3 Fe1 110.50(19) . .
C10 N3 H3A 107.7 . .
C9 N3 H3A 107.7 . .
Fe1 N3 H3A 107.7 . .
N1 Fe1 N1 90.32(17) 2_655 .
N1 Fe1 N3 100.81(11) 2_655 2_655
N1 Fe1 N3 98.95(11) . 2_655
N1 Fe1 N3 98.95(11) 2_655 .
N1 Fe1 N3 100.81(11) . .
N3 Fe1 N3 151.84(16) 2_655 .
N1 Fe1 N2 171.04(11) 2_655 .
N1 Fe1 N2 80.80(11) . .
N3 Fe1 N2 81.86(10) 2_655 .
N3 Fe1 N2 81.72(10) . .
N1 Fe1 N2 80.80(11) 2_655 2_655
N1 Fe1 N2 171.04(11) . 2_655
N3 Fe1 N2 81.72(10) 2_655 2_655
N3 Fe1 N2 81.86(10) . 2_655
N2 Fe1 N2 108.10(14) . 2_655

loop_
_geom_bond_atom_site_label_1
_geom_bond_atom_site_label_2
_geom_bond_distance
_geom_bond_site_symmetry_2
O1 Cl1 1.439(3) .
O2 Cl1 1.432(3) .
O3 Cl1 1.394(4) .
O4 Cl1 1.452(4) .
C1 C6 1.385(5) .
C1 C2 1.391(5) .
C1 N2 1.469(4) .
C2 C3 1.381(5) .
C2 H5 0.9500 .
C3 C4 1.392(5) .
C3 H4 0.9500 .
C4 C5 1.378(5) .
C4 H3 0.9500 .
C5 C6 1.388(5) .
C5 H2 0.9500 .
C6 N1 1.432(4) .
C7 N2 1.488(4) .
C7 C10 1.505(5) 2_655
C7 H7A 0.9900 .
C7 H7B 0.9900 .
C8 N2 1.485(4) .
C8 C9 1.513(5) .
C8 H8A 0.9900 .
C8 H8B 0.9900 .
C9 N3 1.489(4) .
C9 H9A 0.9900 .
C9 H9B 0.9900 .
C10 N3 1.486(4) .
C10 C7 1.505(5) 2_655
C10 H77A 0.9900 .
C10 H77B 0.9900 .
N1 Fe1 2.055(3) .
N1 H2A 0.9200 .
N1 H2B 0.9200 .
N2 Fe1 2.178(3) .
N3 Fe1 2.112(3) .
N3 H3A 0.9300 .
Fe1 N1 2.055(3) 2_655
Fe1 N3 2.112(3) 2_655
Fe1 N2 2.178(3) 2_655

loop_
_geom_hbond_atom_site_label_D
_geom_hbond_atom_site_label_H
_geom_hbond_atom_site_label_A
_geom_hbond_distance_DH
_geom_hbond_distance_HA
_geom_hbond_distance_DA
_geom_hbond_angle_DHA
_geom_hbond_site_symmetry_A
N1 H2A O4 0.92 2.42 3.168(5) 138.6 2_655
N1 H2B O1 0.92 2.33 3.092(4) 140.4 .
N1 H2B O4 0.92 2.49 3.350(5) 154.9 .
N3 H3A O2 0.93 2.22 3.041(4) 146.6 .
N3 H3A O1 0.93 2.43 3.263(5) 148.8 .
N3 H3A Cl1 0.93 2.82 3.705(3) 159.7 .
